data_7056564
loop_
_publ_author_name
'Budniak, Adam K.'
'Masny, Micha\/l'
'Prezelj, Kristina'
'Grzeszkiewicz, Miko\/laj'
'Gawraczy\'nski, Jakub'
'Dobrzycki, \/Lukasz'
'Cyra\'nski, Micha\/l K.'
'Ko\'zmi\'nski, Wiktor'
'Mazej, Zoran'
'Fija\/lkowski, Karol J.'
'Grochala, Wojciech'
'Leszczy\'nski, Piotr J.'

_publ_section_title
;
 Reconnaissance of reactivity of an Ag(ii)SO4 one-electron oxidizer
 towards naphthalene derivatives
;
_journal_name_full 'New J. Chem.'
_journal_paper_doi 10.1039/C7NJ02299A
_journal_year 2017
_chemical_formula_sum 'C20 H12 I2'
_chemical_formula_weight 506.10
_space_group_crystal_system monoclinic
_space_group_IT_number 15
_space_group_name_Hall '-C 2yc'
_space_group_name_H-M_alt 'C 1 2/c 1'
_symmetry_space_group_name_Hall '-C 2yc'
_symmetry_space_group_name_H-M 'C 1 2/c 1'
_atom_sites_solution_hydrogens geom
_audit_update_record
;
2017-07-27 deposited with the CCDC.
2017-08-15 downloaded from the CCDC.
;
_cell_angle_alpha 90
_cell_angle_beta 106.7452(17)
_cell_angle_gamma 90
_cell_formula_units_Z 4
_cell_length_a 27.406(3)
_cell_length_b 6.3564(6)
_cell_length_c 9.5554(9)
_cell_measurement_reflns_used 6283
_cell_measurement_temperature 100.(2)
_cell_measurement_theta_max 26.3781
_cell_measurement_theta_min 3.1049
_cell_volume 1594.0(3)
_computing_cell_refinement 'SAINT V8.34A (Bruker AXS Inc., 2013)'
_computing_data_collection 'APEX2 V2014 (Bruker AXS Inc., 2014)'
_computing_data_reduction 'SAINT V8.34A (Bruker AXS Inc., 2013)'
_computing_publication_material 'APEX2 V2014 (Bruker AXS Inc., 2014)'
_computing_structure_refinement 'SHELXL-2014/7 (Sheldrick, 2014)'
_computing_structure_solution 'SHELXS-2014 (Sheldrick, 2014)'
_diffrn_ambient_temperature 100.(2)
_diffrn_detector_area_resol_mean 10.4167
_diffrn_measured_fraction_theta_full 0.999
_diffrn_measured_fraction_theta_max 0.999
_diffrn_measurement_device_type 'Bruker D8 VENTURE'
_diffrn_measurement_method 'omega scans'
_diffrn_radiation_monochromator TRIUMPH
_diffrn_radiation_type MoK\a
_diffrn_radiation_wavelength 0.71073
_diffrn_reflns_av_R_equivalents 0.0379
_diffrn_reflns_av_unetI/netI 0.0211
_diffrn_reflns_limit_h_max 32
_diffrn_reflns_limit_h_min -32
_diffrn_reflns_limit_k_max 7
_diffrn_reflns_limit_k_min -7
_diffrn_reflns_limit_l_max 11
_diffrn_reflns_limit_l_min -11
_diffrn_reflns_number 10852
_diffrn_reflns_theta_full 25.05
_diffrn_reflns_theta_max 25.05
_diffrn_reflns_theta_min 3.11
_diffrn_source 'fine focus sealed tube'
_exptl_absorpt_coefficient_mu 3.939
_exptl_absorpt_correction_T_max 0.93
_exptl_absorpt_correction_T_min 0.67
_exptl_absorpt_correction_type multi-scan
_exptl_absorpt_process_details 'SADABS V2014/5 (Bruker AXS Inc.)'
_exptl_crystal_colour 'pale yellow'
_exptl_crystal_density_diffrn 2.109
_exptl_crystal_density_method 'not measured'
_exptl_crystal_description planar
_exptl_crystal_F_000 952
_exptl_crystal_size_max 0.355
_exptl_crystal_size_mid 0.231
_exptl_crystal_size_min 0.018
_refine_diff_density_max 0.540
_refine_diff_density_min -0.345
_refine_ls_extinction_method none
_refine_ls_goodness_of_fit_ref 1.104
_refine_ls_hydrogen_treatment constr
_refine_ls_matrix_type full
_refine_ls_number_parameters 100
_refine_ls_number_reflns 1416
_refine_ls_number_restraints 0
_refine_ls_restrained_S_all 1.104
_refine_ls_R_factor_all 0.0342
_refine_ls_R_factor_gt 0.0205
_refine_ls_shift/su_max 0.000
_refine_ls_shift/su_mean 0.000
_refine_ls_structure_factor_coef Fsqd
_refine_ls_weighting_details 'w=1/[\s^2^(Fo^2^)+(0.0200P)^2^+5.7347P] where P=(Fo^2^+2Fc^2^)/3'
_refine_ls_weighting_scheme calc
_refine_ls_wR_factor_gt 0.0476
_refine_ls_wR_factor_ref 0.0538
_reflns_number_gt 1045
_reflns_number_total 1416
_reflns_threshold_expression 'I > 2\s(I)'
_cod_data_source_file c7nj02299a2.cif
_cod_data_source_block 5
_cod_database_code 7056564

loop_
_space_group_symop_operation_xyz
'x, y, z'
'-x, y, -z+1/2'
'x+1/2, y+1/2, z'
'-x+1/2, y+1/2, -z+1/2'
'-x, -y, -z'
'x, -y, z-1/2'
'-x+1/2, -y+1/2, -z'
'x+1/2, -y+1/2, z-1/2'

loop_
_atom_site_type_symbol
_atom_site_label
_atom_site_fract_x
_atom_site_fract_y
_atom_site_fract_z
_atom_site_U_iso_or_equiv
_atom_site_adp_type
_atom_site_calc_flag
_atom_site_refinement_flags_adp
_atom_site_refinement_flags_posn
_atom_site_occupancy
I I1 0.20935(2) -0.00021(5) 0.79899(2) 0.02344(10) Uani d . . 1
C C1 0.02799(13) 0.1026(6) 0.7543(4) 0.0136(7) Uani d . . 1
C C2 0.04576(14) -0.0626(6) 0.6905(4) 0.0158(8) Uani d . . 1
H H2 0.0222 -0.1631 0.6362 0.019 Uiso calc U R 1
C C3 0.09788(14) -0.0877(6) 0.7031(4) 0.0166(8) Uani d . . 1
H H3 0.1092 -0.2038 0.6582 0.02 Uiso calc U R 1
C C4 0.13192(14) 0.0562(6) 0.7803(4) 0.0165(8) Uani d . . 1
C C4A 0.11623(14) 0.2342(5) 0.8468(4) 0.0145(7) Uani d . . 1
C C5 0.15036(14) 0.3921(6) 0.9243(4) 0.0183(8) Uani d . . 1
H H5 0.1856 0.3814 0.932 0.022 Uiso calc U R 1
C C6 0.13345(15) 0.5574(6) 0.9874(4) 0.0193(9) Uani d . . 1
H H6 0.1569 0.6605 1.0387 0.023 Uiso calc U R 1
C C7 0.08118(15) 0.5771(6) 0.9771(4) 0.0169(8) Uani d . . 1
H H7 0.0697 0.6924 1.0224 0.02 Uiso calc U R 1
C C8 0.04727(15) 0.4306(6) 0.9023(4) 0.0163(8) Uani d . . 1
H H8 0.0122 0.4458 0.8962 0.02 Uiso calc U R 1
C C8A 0.06294(14) 0.2559(5) 0.8331(4) 0.0137(7) Uani d . . 1

loop_
_atom_site_aniso_label
_atom_site_aniso_U_11
_atom_site_aniso_U_22
_atom_site_aniso_U_33
_atom_site_aniso_U_12
_atom_site_aniso_U_13
_atom_site_aniso_U_23
I1 0.01318(14) 0.02969(16) 0.02759(15) 0.00282(12) 0.00608(10) -0.00104(13)
C1 0.017(2) 0.0138(18) 0.0096(16) 0.0014(16) 0.0036(15) 0.0038(15)
C2 0.0174(19) 0.0137(18) 0.0140(17) -0.0026(14) 0.0008(15) 0.0008(13)
C3 0.021(2) 0.0161(16) 0.0139(17) 0.0035(16) 0.0059(16) -0.0005(15)
C4 0.0119(18) 0.022(2) 0.0152(17) 0.0019(15) 0.0033(15) 0.0028(14)
C4A 0.0154(18) 0.0152(18) 0.0113(16) 0.0005(15) 0.0013(14) 0.0037(14)
C5 0.0128(19) 0.023(2) 0.0172(18) -0.0048(16) 0.0006(16) 0.0003(16)
C6 0.018(2) 0.017(2) 0.0199(19) -0.0042(15) 0.0004(16) 0.0019(14)
C7 0.024(2) 0.0145(16) 0.0117(17) 0.0000(16) 0.0039(16) -0.0017(14)
C8 0.020(2) 0.0165(18) 0.0142(17) 0.0036(15) 0.0079(16) 0.0038(14)
C8A 0.0151(19) 0.0141(17) 0.0112(16) -0.0010(15) 0.0025(14) 0.0009(14)

loop_
_atom_type_symbol
_atom_type_description
_atom_type_scat_dispersion_real
_atom_type_scat_dispersion_imag
_atom_type_scat_source
C C 0.0033 0.0016 'International Tables Vol C Tables 4.2.6.8 and 6.1.1.4'
H H 0.0000 0.0000 'International Tables Vol C Tables 4.2.6.8 and 6.1.1.4'
I I -0.4742 1.8119 'International Tables Vol C Tables 4.2.6.8 and 6.1.1.4'

loop_
_geom_angle_atom_site_label_1
_geom_angle_atom_site_label_2
_geom_angle_atom_site_label_3
_geom_angle_site_symmetry_3
_geom_angle
C2 C1 C8A . 119.3(3)
C2 C1 C1 2_556 117.4(3)
C8A C1 C1 2_556 123.2(3)
C1 C2 C3 . 122.0(3)
C1 C2 H2 . 119.0
C3 C2 H2 . 119.0
C4 C3 C2 . 119.4(3)
C4 C3 H3 . 120.3
C2 C3 H3 . 120.3
C3 C4 C4A . 121.8(3)
C3 C4 I1 . 116.6(3)
C4A C4 I1 . 121.6(3)
C4 C4A C5 . 123.6(3)
C4 C4A C8A . 117.8(3)
C5 C4A C8A . 118.6(3)
C6 C5 C4A . 121.2(4)
C6 C5 H5 . 119.4
C4A C5 H5 . 119.4
C5 C6 C7 . 120.4(3)
C5 C6 H6 . 119.8
C7 C6 H6 . 119.8
C8 C7 C6 . 120.0(4)
C8 C7 H7 . 120.0
C6 C7 H7 . 120.0
C7 C8 C8A . 121.7(4)
C7 C8 H8 . 119.1
C8A C8 H8 . 119.1
C8 C8A C1 . 122.3(3)
C8 C8A C4A . 118.0(3)
C1 C8A C4A . 119.7(3)

loop_
_geom_bond_atom_site_label_1
_geom_bond_atom_site_label_2
_geom_bond_site_symmetry_2
_geom_bond_distance
I1 C4 . 2.108(4)
C1 C2 . 1.372(5)
C1 C8A . 1.421(5)
C1 C1 2_556 1.512(7)
C2 C3 . 1.408(5)
C2 H2 . 0.95
C3 C4 . 1.362(5)
C3 H3 . 0.95
C4 C4A . 1.424(5)
C4A C5 . 1.425(5)
C4A C8A . 1.435(5)
C5 C6 . 1.358(5)
C5 H5 . 0.95
C6 C7 . 1.413(5)
C6 H6 . 0.95
C7 C8 . 1.363(5)
C7 H7 . 0.95
C8 C8A . 1.420(5)
C8 H8 . 0.95

loop_
_geom_torsion_atom_site_label_1
_geom_torsion_atom_site_label_2
_geom_torsion_atom_site_label_3
_geom_torsion_atom_site_label_4
_geom_torsion_site_symmetry_1
_geom_torsion
C8A C1 C2 C3 . 1.3(5)
C1 C1 C2 C3 2_556 -174.4(3)
C1 C2 C3 C4 . -0.3(5)
C2 C3 C4 C4A . -1.2(5)
C2 C3 C4 I1 . 178.0(3)
C3 C4 C4A C5 . -177.8(3)
I1 C4 C4A C5 . 3.0(5)
C3 C4 C4A C8A . 1.5(5)
I1 C4 C4A C8A . -177.7(2)
C4 C4A C5 C6 . -179.1(3)
C8A C4A C5 C6 . 1.6(5)
C4A C5 C6 C7 . -0.2(5)
C5 C6 C7 C8 . -0.7(5)
C6 C7 C8 C8A . 0.0(5)
C7 C8 C8A C1 . -179.8(3)
C7 C8 C8A C4A . 1.4(5)
C2 C1 C8A C8 . -179.8(3)
C1 C1 C8A C8 2_556 -4.4(5)
C2 C1 C8A C4A . -1.0(5)
C1 C1 C8A C4A 2_556 174.5(3)
C4 C4A C8A C8 . 178.5(3)
C5 C4A C8A C8 . -2.1(5)
C4 C4A C8A C1 . -0.4(5)
C5 C4A C8A C1 . 179.0(3)
